data_7713717
loop_
_publ_author_name
'Vr\'ana, Jan'
'Ruzickova, Zdenka'
'R\%u\<zi\<cka, Ale\<s'
'Dost\'al, Libor'

_publ_section_title
;
 Synthesis and reactivity of alkali metal aluminates bearing
 bis(organoamido)phosphane ligand
;
_journal_name_full 'Dalton Transactions'
_journal_paper_doi 10.1039/D3DT01859H
_journal_year 2023
_chemical_formula_moiety 'C34 H44 Al N2 P Sn'
_chemical_formula_sum 'C34 H44 Al N2 P Sn'
_chemical_formula_weight 657.35
_space_group_crystal_system monoclinic
_space_group_IT_number 14
_space_group_name_Hall '-P 2ybc'
_space_group_name_H-M_alt 'P 1 21/c 1'
_atom_sites_solution_hydrogens difmap
_audit_creation_method SHELXL-2017/1
_audit_update_record
;
2023-03-07 deposited with the CCDC.	2023-07-27 downloaded from the CCDC.
;
_cell_angle_alpha 90
_cell_angle_beta 112.827(6)
_cell_angle_gamma 90
_cell_formula_units_Z 4
_cell_length_a 8.6830(5)
_cell_length_b 21.2480(12)
_cell_length_c 19.063(2)
_cell_measurement_reflns_used 50129
_cell_measurement_temperature 150(1)
_cell_measurement_theta_max 27.5
_cell_measurement_theta_min 1
_cell_volume 3241.6(5)
_computing_cell_refinement 'COLLECT and DENZO'
_computing_data_collection 'COLLECT (Hooft, 1998) and DENZO (Otwinowski & Minor, 1997)'
_computing_data_reduction 'COLLECT and DENZO'
_computing_molecular_graphics 'PLATON (Spek, 2003)'
_computing_publication_material 'SHELXL-97 (Sheldrick, 2008)'
_computing_structure_refinement 'SHELXL-2017/1 (Sheldrick, 2017)'
_computing_structure_solution 'SIR92 (Altomare et al., 1994)'
_diffrn_ambient_temperature 150(1)
_diffrn_detector_area_resol_mean 9.091
_diffrn_measured_fraction_theta_full 0.993
_diffrn_measured_fraction_theta_max 0.982
_diffrn_measurement_device_type 'Bruker Nonius KappaCCD area detector'
_diffrn_measurement_method '\f and \w scans to fill the Ewald sphere'
_diffrn_radiation_monochromator graphite
_diffrn_radiation_source 'fine-focus sealed tube'
_diffrn_radiation_type MoK\a
_diffrn_radiation_wavelength 0.71073
_diffrn_reflns_av_R_equivalents 0.0453
_diffrn_reflns_av_unetI/netI 0.0212
_diffrn_reflns_Laue_measured_fraction_full 0.993
_diffrn_reflns_Laue_measured_fraction_max 0.982
_diffrn_reflns_limit_h_max 11
_diffrn_reflns_limit_h_min -11
_diffrn_reflns_limit_k_max 27
_diffrn_reflns_limit_k_min -27
_diffrn_reflns_limit_l_max 24
_diffrn_reflns_limit_l_min -24
_diffrn_reflns_number 50129
_diffrn_reflns_point_group_measured_fraction_full 0.993
_diffrn_reflns_point_group_measured_fraction_max 0.982
_diffrn_reflns_theta_full 25.242
_diffrn_reflns_theta_max 27.498
_diffrn_reflns_theta_min 1.917
_diffrn_standards_number 0
_exptl_absorpt_coefficient_mu 0.889
_exptl_absorpt_correction_T_max 0.869
_exptl_absorpt_correction_T_min 0.815
_exptl_absorpt_correction_type integration
_exptl_absorpt_process_details
;
Gaussian integration (Coppens, 1970)
;
_exptl_crystal_colour colourless
_exptl_crystal_density_diffrn 1.347
_exptl_crystal_description block
_exptl_crystal_F_000 1360
_refine_diff_density_max 0.703
_refine_diff_density_min -0.529
_refine_diff_density_rms 0.066
_refine_ls_extinction_method none
_refine_ls_goodness_of_fit_ref 1.149
_refine_ls_hydrogen_treatment constr
_refine_ls_matrix_type full
_refine_ls_number_parameters 352
_refine_ls_number_reflns 7308
_refine_ls_number_restraints 0
_refine_ls_restrained_S_all 1.149
_refine_ls_R_factor_all 0.0340
_refine_ls_R_factor_gt 0.0219
_refine_ls_shift/su_max 0.001
_refine_ls_shift/su_mean 0.000
_refine_ls_structure_factor_coef Fsqd
_refine_ls_weighting_details 'w=1/[\s^2^(Fo^2^)+(0.0175P)^2^+2.7483P] where P=(Fo^2^+2Fc^2^)/3'
_refine_ls_weighting_scheme calc
_refine_ls_wR_factor_gt 0.0485
_refine_ls_wR_factor_ref 0.0577
_reflns_Friedel_coverage 0.000
_reflns_number_gt 6181
_reflns_number_total 7308
_reflns_threshold_expression 'I > 2\s(I)'
_cod_data_source_file d3dt01859h2.cif
_cod_data_source_block ld150213Sn1
_cod_original_sg_symbol_H-M 'P 21/c'
_cod_database_code 7713717
_shelx_shelxl_version_number 2017/1
_shelx_space_group_comment
;
The symmetry employed for this shelxl refinement is uniquely defined
by the following loop, which should always be used as a source of
symmetry information in preference to the above space-group names.
They are only intended as comments.
;

loop_
_space_group_symop_operation_xyz
'x, y, z'
'-x, y+1/2, -z+1/2'
'-x, -y, -z'
'x, -y-1/2, z-1/2'

loop_
_atom_site_label
_atom_site_type_symbol
_atom_site_fract_x
_atom_site_fract_y
_atom_site_fract_z
_atom_site_U_iso_or_equiv
_atom_site_adp_type
_atom_site_occupancy
_atom_site_site_symmetry_order
_atom_site_calc_flag
_atom_site_refinement_flags_posn
_atom_site_refinement_flags_adp
_atom_site_refinement_flags_occupancy
_atom_site_disorder_assembly
_atom_site_disorder_group
Sn1 Sn 0.00565(2) 0.19744(2) 0.23207(2) 0.01640(4) Uani 1 1 d . . . . .
P1 P 0.15289(6) 0.09063(2) 0.27944(3) 0.01464(9) Uani 1 1 d . . . . .
Al1 Al 0.05193(7) -0.02462(3) 0.23983(3) 0.02043(12) Uani 1 1 d . . . . .
N2 N 0.04457(19) 0.04124(7) 0.30670(9) 0.0169(3) Uani 1 1 d . . . . .
N1 N 0.16791(19) 0.04378(7) 0.21503(9) 0.0187(3) Uani 1 1 d . . . . .
C27 C -0.0547(2) 0.24745(8) 0.31597(10) 0.0188(4) Uani 1 1 d . . . . .
C1 C 0.3532(2) 0.10645(9) 0.35691(10) 0.0173(4) Uani 1 1 d . . . . .
C7 C 0.2652(2) 0.04963(10) 0.16649(11) 0.0248(4) Uani 1 1 d . . . . .
C6 C 0.4373(2) 0.05541(10) 0.40102(11) 0.0244(4) Uani 1 1 d . . . . .
H6 H 0.392710 0.015155 0.389018 0.029 Uiso 1 1 d R U . . .
C15 C -0.2182(2) 0.17323(9) 0.13715(11) 0.0202(4) Uani 1 1 d . . . . .
C32 C 0.0682(3) 0.27678(10) 0.37741(11) 0.0256(4) Uani 1 1 d . . . . .
H32 H 0.179900 0.271893 0.384913 0.031 Uiso 1 1 d R U . . .
C31 C 0.0273(3) 0.31328(10) 0.42789(12) 0.0304(5) Uani 1 1 d . . . . .
H31 H 0.111124 0.332610 0.468736 0.036 Uiso 1 1 d R U . . .
C13 C 0.0478(3) 0.09248(10) 0.42434(11) 0.0243(4) Uani 1 1 d . . . . .
H13A H 0.155358 0.074524 0.453106 0.029 Uiso 1 1 d R U . . .
H13B H -0.014472 0.096204 0.456186 0.029 Uiso 1 1 d R U . . .
H13C H 0.061878 0.133394 0.406306 0.029 Uiso 1 1 d R U . . .
C14 C -0.0682(3) -0.01476(10) 0.38532(13) 0.0300(5) Uani 1 1 d . . . . .
H14A H -0.129346 -0.041078 0.342634 0.036 Uiso 1 1 d R U . . .
H14B H -0.128616 -0.011298 0.418004 0.036 Uiso 1 1 d R U . . .
H14C H 0.039554 -0.032958 0.413134 0.036 Uiso 1 1 d R U . . .
C8 C 0.3660(3) 0.10997(10) 0.18072(13) 0.0307(5) Uani 1 1 d . . . . .
H8A H 0.291268 0.145298 0.166767 0.037 Uiso 1 1 d R U . . .
H8B H 0.432808 0.110038 0.150707 0.037 Uiso 1 1 d R U . . .
H8C H 0.437408 0.112828 0.233677 0.037 Uiso 1 1 d R U . . .
C11 C -0.0468(2) 0.05025(9) 0.35669(10) 0.0189(4) Uani 1 1 d . . . . .
C24 C 0.3091(3) 0.33895(11) 0.12419(14) 0.0361(5) Uani 1 1 d . . . . .
H24 H 0.366754 0.364492 0.103012 0.043 Uiso 1 1 d R U . . .
C5 C 0.5863(3) 0.06426(11) 0.46265(12) 0.0292(5) Uani 1 1 d . . . . .
H5 H 0.641701 0.029911 0.491765 0.035 Uiso 1 1 d R U . . .
C4 C 0.6530(2) 0.12399(11) 0.48072(11) 0.0277(4) Uani 1 1 d . . . . .
H4 H 0.751854 0.129893 0.522981 0.033 Uiso 1 1 d R U . . .
C28 C -0.2208(2) 0.25540(10) 0.30707(12) 0.0249(4) Uani 1 1 d . . . . .
H28 H -0.305577 0.236221 0.266467 0.030 Uiso 1 1 d R U . . .
C20 C -0.3440(3) 0.21780(10) 0.10507(12) 0.0277(4) Uani 1 1 d . . . . .
H20 H -0.332975 0.257795 0.126294 0.033 Uiso 1 1 d R U . . .
C3 C 0.5735(3) 0.17450(11) 0.43652(12) 0.0289(4) Uani 1 1 d . . . . .
H3 H 0.620006 0.214509 0.447993 0.035 Uiso 1 1 d R U . . .
C33 C 0.1885(3) -0.09707(10) 0.29305(13) 0.0320(5) Uani 1 1 d . . . . .
H33A H 0.290743 -0.082322 0.331668 0.038 Uiso 1 1 d R U . . .
H33B H 0.213353 -0.122662 0.257288 0.038 Uiso 1 1 d R U . . .
H33C H 0.127933 -0.121582 0.316188 0.038 Uiso 1 1 d R U . . .
C21 C 0.1400(2) 0.26016(9) 0.18802(11) 0.0203(4) Uani 1 1 d . . . . .
C2 C 0.4229(2) 0.16564(9) 0.37457(11) 0.0243(4) Uani 1 1 d . . . . .
H2 H 0.368994 0.199878 0.344761 0.029 Uiso 1 1 d R U . . .
C17 C -0.3788(3) 0.09950(11) 0.03994(12) 0.0322(5) Uani 1 1 d . . . . .
H17 H -0.389523 0.059765 0.018093 0.039 Uiso 1 1 d R U . . .
C30 C -0.1374(3) 0.32118(11) 0.41785(13) 0.0315(5) Uani 1 1 d . . . . .
H30 H -0.164786 0.345914 0.451587 0.038 Uiso 1 1 d R U . . .
C25 C 0.1852(3) 0.29972(11) 0.07873(13) 0.0354(5) Uani 1 1 d . . . . .
H25 H 0.156496 0.299448 0.026378 0.043 Uiso 1 1 d R U . . .
C12 C -0.2188(2) 0.07818(10) 0.31111(12) 0.0256(4) Uani 1 1 d . . . . .
H12A H -0.205993 0.120118 0.295413 0.031 Uiso 1 1 d R U . . .
H12B H -0.282933 0.079388 0.342303 0.031 Uiso 1 1 d R U . . .
H12C H -0.275463 0.052658 0.267033 0.031 Uiso 1 1 d R U . . .
C26 C 0.1015(3) 0.26046(10) 0.11032(12) 0.0276(4) Uani 1 1 d . . . . .
H26 H 0.018061 0.233928 0.078868 0.033 Uiso 1 1 d R U . . .
C16 C -0.2378(3) 0.11401(10) 0.10427(12) 0.0261(4) Uani 1 1 d . . . . .
H16 H -0.155413 0.083703 0.125275 0.031 Uiso 1 1 d R U . . .
C22 C 0.2640(3) 0.30142(10) 0.23311(12) 0.0277(4) Uani 1 1 d . . . . .
H22 H 0.290400 0.302941 0.285254 0.033 Uiso 1 1 d R U . . .
C19 C -0.4857(3) 0.20273(11) 0.04158(13) 0.0324(5) Uani 1 1 d . . . . .
H19 H -0.569926 0.232453 0.020981 0.039 Uiso 1 1 d R U . . .
C29 C -0.2608(3) 0.29216(10) 0.35766(13) 0.0301(5) Uani 1 1 d . . . . .
H29 H -0.371914 0.297247 0.351084 0.036 Uiso 1 1 d R U . . .
C34 C -0.1624(3) -0.05000(10) 0.15975(12) 0.0312(5) Uani 1 1 d . . . . .
H34A H -0.193968 -0.090685 0.171596 0.037 Uiso 1 1 d R U . . .
H34B H -0.150758 -0.051805 0.111736 0.037 Uiso 1 1 d R U . . .
H34C H -0.247038 -0.019835 0.156846 0.037 Uiso 1 1 d R U . . .
C9 C 0.3828(3) -0.00659(11) 0.18309(17) 0.0434(6) Uani 1 1 d . . . . .
H9A H 0.451742 -0.007449 0.236477 0.052 Uiso 1 1 d R U . . .
H9B H 0.452262 -0.002949 0.154477 0.052 Uiso 1 1 d R U . . .
H9C H 0.318962 -0.044759 0.169127 0.052 Uiso 1 1 d R U . . .
C18 C -0.5024(3) 0.14389(12) 0.00873(12) 0.0322(5) Uani 1 1 d . . . . .
H18 H -0.596935 0.134149 -0.034206 0.039 Uiso 1 1 d R U . . .
C23 C 0.3483(3) 0.34014(11) 0.20145(14) 0.0360(5) Uani 1 1 d . . . . .
H23 H 0.431449 0.366958 0.232520 0.043 Uiso 1 1 d R U . . .
C10 C 0.1437(3) 0.04809(19) 0.08359(13) 0.0646(10) Uani 1 1 d . . . . .
H10A H 0.077451 0.010482 0.074124 0.078 Uiso 1 1 d R U . . .
H10B H 0.204991 0.048802 0.051144 0.078 Uiso 1 1 d R U . . .
H10C H 0.071951 0.084232 0.073274 0.078 Uiso 1 1 d R U . . .

loop_
_atom_site_aniso_label
_atom_site_aniso_U_11
_atom_site_aniso_U_22
_atom_site_aniso_U_33
_atom_site_aniso_U_23
_atom_site_aniso_U_13
_atom_site_aniso_U_12
Sn1 0.01556(7) 0.01684(6) 0.01376(7) 0.00082(5) 0.00236(5) -0.00058(5)
P1 0.0133(2) 0.0167(2) 0.0124(2) 0.00005(17) 0.00331(17) -0.00054(17)
Al1 0.0227(3) 0.0179(3) 0.0186(3) -0.0030(2) 0.0057(2) 0.0000(2)
N2 0.0178(8) 0.0162(7) 0.0163(8) -0.0006(6) 0.0061(6) -0.0019(6)
N1 0.0183(8) 0.0213(8) 0.0162(8) -0.0017(6) 0.0065(6) 0.0008(6)
C27 0.0224(9) 0.0168(9) 0.0173(9) 0.0026(7) 0.0079(8) 0.0017(7)
C1 0.0144(8) 0.0222(9) 0.0143(9) 0.0003(7) 0.0045(7) -0.0004(7)
C7 0.0200(10) 0.0382(12) 0.0175(10) -0.0032(8) 0.0086(8) 0.0012(8)
C6 0.0215(10) 0.0237(10) 0.0240(10) 0.0054(8) 0.0045(8) -0.0014(8)
C15 0.0167(9) 0.0248(9) 0.0159(9) 0.0022(7) 0.0029(7) -0.0022(7)
C32 0.0229(10) 0.0305(11) 0.0233(10) -0.0018(8) 0.0086(8) -0.0011(8)
C31 0.0331(12) 0.0339(12) 0.0244(11) -0.0063(9) 0.0114(9) -0.0043(9)
C13 0.0267(10) 0.0281(10) 0.0188(10) -0.0030(8) 0.0095(8) -0.0027(8)
C14 0.0361(12) 0.0263(11) 0.0326(12) 0.0043(9) 0.0187(10) -0.0045(9)
C8 0.0338(12) 0.0312(11) 0.0364(12) 0.0080(9) 0.0238(10) 0.0066(9)
C11 0.0196(9) 0.0213(9) 0.0171(9) -0.0002(7) 0.0086(7) -0.0027(7)
C24 0.0388(13) 0.0279(12) 0.0481(14) 0.0156(10) 0.0240(11) 0.0032(10)
C5 0.0207(10) 0.0376(12) 0.0239(11) 0.0110(9) 0.0028(8) 0.0015(9)
C4 0.0184(10) 0.0450(13) 0.0150(10) 0.0002(9) 0.0015(8) -0.0044(9)
C28 0.0211(10) 0.0275(10) 0.0231(10) 0.0023(8) 0.0055(8) -0.0002(8)
C20 0.0259(11) 0.0260(10) 0.0250(11) 0.0034(8) 0.0033(9) 0.0017(8)
C3 0.0250(10) 0.0306(11) 0.0269(11) -0.0063(9) 0.0053(9) -0.0073(9)
C33 0.0409(13) 0.0189(10) 0.0325(12) -0.0025(8) 0.0103(10) 0.0042(9)
C21 0.0206(9) 0.0174(9) 0.0229(10) 0.0049(7) 0.0083(8) 0.0037(7)
C2 0.0216(10) 0.0220(10) 0.0243(10) 0.0008(8) 0.0034(8) 0.0000(8)
C17 0.0294(11) 0.0365(12) 0.0263(11) -0.0085(9) 0.0058(9) -0.0069(9)
C30 0.0418(13) 0.0305(11) 0.0286(11) -0.0003(9) 0.0207(10) 0.0037(10)
C25 0.0510(14) 0.0314(12) 0.0285(12) 0.0089(9) 0.0204(11) 0.0050(10)
C12 0.0186(10) 0.0352(11) 0.0248(10) 0.0001(8) 0.0104(8) -0.0001(8)
C26 0.0358(12) 0.0227(10) 0.0231(10) 0.0021(8) 0.0101(9) -0.0002(9)
C16 0.0223(10) 0.0281(10) 0.0229(10) -0.0013(8) 0.0035(8) 0.0014(8)
C22 0.0293(11) 0.0245(10) 0.0249(10) 0.0034(8) 0.0057(9) -0.0037(8)
C19 0.0213(10) 0.0402(13) 0.0272(11) 0.0091(9) 0.0002(9) 0.0047(9)
C29 0.0247(11) 0.0365(12) 0.0328(12) 0.0062(9) 0.0151(9) 0.0065(9)
C34 0.0324(12) 0.0259(11) 0.0288(11) -0.0069(9) 0.0050(9) -0.0064(9)
C9 0.0396(14) 0.0295(12) 0.0761(19) -0.0117(12) 0.0388(14) -0.0015(10)
C18 0.0202(10) 0.0494(14) 0.0197(10) -0.0001(9) -0.0004(8) -0.0070(9)
C23 0.0306(12) 0.0295(12) 0.0433(14) 0.0068(10) 0.0093(10) -0.0076(9)
C10 0.0383(15) 0.140(3) 0.0170(12) -0.0088(15) 0.0127(11) -0.0201(17)

loop_
_atom_type_symbol
_atom_type_description
_atom_type_scat_dispersion_real
_atom_type_scat_dispersion_imag
_atom_type_scat_source
C C 0.0033 0.0016 'International Tables Vol C Tables 4.2.6.8 and 6.1.1.4'
H H 0.0000 0.0000 'International Tables Vol C Tables 4.2.6.8 and 6.1.1.4'
N N 0.0061 0.0033 'International Tables Vol C Tables 4.2.6.8 and 6.1.1.4'
P P 0.1023 0.0942 'International Tables Vol C Tables 4.2.6.8 and 6.1.1.4'
Al Al 0.0645 0.0514 'International Tables Vol C Tables 4.2.6.8 and 6.1.1.4'
Sn Sn -0.6537 1.4246 'International Tables Vol C Tables 4.2.6.8 and 6.1.1.4'

loop_
_exptl_crystal_face_index_h
_exptl_crystal_face_index_k
_exptl_crystal_face_index_l
_exptl_crystal_face_perp_dist
-1 0 1 0.144
1 0 0 0.075
0 -1 1 0.091
0 1 -1 0.117
0 1 1 0.144
0 -1 -1 0.105
0 1 0 0.148
0 -1 0 0.069
-1 0 -1 0.200

loop_
_geom_angle_atom_site_label_1
_geom_angle_atom_site_label_2
_geom_angle_atom_site_label_3
_geom_angle
_geom_angle_site_symmetry_1
_geom_angle_site_symmetry_3
_geom_angle_publ_flag
C15 Sn1 C21 105.76(7) . . ?
C15 Sn1 C27 110.15(7) . . ?
C21 Sn1 C27 108.12(7) . . ?
C15 Sn1 P1 104.33(5) . . ?
C21 Sn1 P1 114.27(5) . . ?
C27 Sn1 P1 113.83(5) . . ?
N2 P1 N1 94.14(8) . . ?
N2 P1 C1 110.43(8) . . ?
N1 P1 C1 113.19(8) . . ?
N2 P1 Sn1 114.16(6) . . ?
N1 P1 Sn1 116.55(6) . . ?
C1 P1 Sn1 107.91(6) . . ?
N2 P1 Al1 46.79(6) . . ?
N1 P1 Al1 47.42(6) . . ?
C1 P1 Al1 120.97(6) . . ?
Sn1 P1 Al1 131.00(2) . . ?
N2 Al1 N1 76.55(7) . . ?
N2 Al1 C33 113.48(9) . . ?
N1 Al1 C33 116.65(9) . . ?
N2 Al1 C34 116.83(9) . . ?
N1 Al1 C34 116.27(9) . . ?
C33 Al1 C34 112.62(10) . . ?
N2 Al1 P1 38.26(5) . . ?
N1 Al1 P1 38.34(5) . . ?
C33 Al1 P1 121.13(7) . . ?
C34 Al1 P1 126.22(7) . . ?
C11 N2 P1 130.45(13) . . ?
C11 N2 Al1 133.96(12) . . ?
P1 N2 Al1 94.95(8) . . ?
C7 N1 P1 130.80(14) . . ?
C7 N1 Al1 134.05(13) . . ?
P1 N1 Al1 94.23(8) . . ?
C32 C27 C28 117.87(18) . . ?
C32 C27 Sn1 121.39(14) . . ?
C28 C27 Sn1 120.57(14) . . ?
C2 C1 C6 119.03(17) . . ?
C2 C1 P1 123.77(14) . . ?
C6 C1 P1 117.20(14) . . ?
N1 C7 C8 112.89(16) . . ?
N1 C7 C10 108.27(17) . . ?
C8 C7 C10 108.9(2) . . ?
N1 C7 C9 107.68(18) . . ?
C8 C7 C9 109.38(17) . . ?
C10 C7 C9 109.7(2) . . ?
C5 C6 C1 120.38(19) . . ?
C5 C6 H6 119.8 . . ?
C1 C6 H6 119.8 . . ?
C16 C15 C20 118.67(18) . . ?
C16 C15 Sn1 120.80(14) . . ?
C20 C15 Sn1 120.47(15) . . ?
C31 C32 C27 121.16(19) . . ?
C31 C32 H32 119.3 . . ?
C27 C32 H32 119.6 . . ?
C30 C31 C32 120.2(2) . . ?
C30 C31 H31 119.7 . . ?
C32 C31 H31 120.1 . . ?
C11 C13 H13A 109.6 . . ?
C11 C13 H13B 109.5 . . ?
H13A C13 H13B 109.5 . . ?
C11 C13 H13C 109.4 . . ?
H13A C13 H13C 109.5 . . ?
H13B C13 H13C 109.5 . . ?
C11 C14 H14A 109.2 . . ?
C11 C14 H14B 109.7 . . ?
H14A C14 H14B 109.5 . . ?
C11 C14 H14C 109.5 . . ?
H14A C14 H14C 109.5 . . ?
H14B C14 H14C 109.5 . . ?
C7 C8 H8A 109.3 . . ?
C7 C8 H8B 109.6 . . ?
H8A C8 H8B 109.5 . . ?
C7 C8 H8C 109.5 . . ?
H8A C8 H8C 109.5 . . ?
H8B C8 H8C 109.5 . . ?
N2 C11 C14 106.63(15) . . ?
N2 C11 C13 112.12(15) . . ?
C14 C11 C13 109.36(16) . . ?
N2 C11 C12 109.66(15) . . ?
C14 C11 C12 109.13(16) . . ?
C13 C11 C12 109.86(16) . . ?
C25 C24 C23 119.7(2) . . ?
C25 C24 H24 120.2 . . ?
C23 C24 H24 120.1 . . ?
C4 C5 C6 120.02(19) . . ?
C4 C5 H5 120.1 . . ?
C6 C5 H5 119.8 . . ?
C3 C4 C5 120.15(19) . . ?
C3 C4 H4 120.1 . . ?
C5 C4 H4 119.8 . . ?
C29 C28 C27 120.64(19) . . ?
C29 C28 H28 119.7 . . ?
C27 C28 H28 119.7 . . ?
C19 C20 C15 120.3(2) . . ?
C19 C20 H20 119.8 . . ?
C15 C20 H20 119.9 . . ?
C4 C3 C2 119.8(2) . . ?
C4 C3 H3 120.1 . . ?
C2 C3 H3 120.1 . . ?
Al1 C33 H33A 109.5 . . ?
Al1 C33 H33B 109.5 . . ?
H33A C33 H33B 109.5 . . ?
Al1 C33 H33C 109.5 . . ?
H33A C33 H33C 109.5 . . ?
H33B C33 H33C 109.5 . . ?
C26 C21 C22 117.66(18) . . ?
C26 C21 Sn1 118.58(15) . . ?
C22 C21 Sn1 123.76(15) . . ?
C1 C2 C3 120.56(19) . . ?
C1 C2 H2 119.7 . . ?
C3 C2 H2 119.8 . . ?
C18 C17 C16 120.0(2) . . ?
C18 C17 H17 120.1 . . ?
C16 C17 H17 119.8 . . ?
C29 C30 C31 119.5(2) . . ?
C29 C30 H30 120.3 . . ?
C31 C30 H30 120.2 . . ?
C24 C25 C26 120.4(2) . . ?
C24 C25 H25 120.0 . . ?
C26 C25 H25 119.6 . . ?
C11 C12 H12A 109.4 . . ?
C11 C12 H12B 109.4 . . ?
H12A C12 H12B 109.5 . . ?
C11 C12 H12C 109.6 . . ?
H12A C12 H12C 109.5 . . ?
H12B C12 H12C 109.5 . . ?
C21 C26 C25 121.1(2) . . ?
C21 C26 H26 119.4 . . ?
C25 C26 H26 119.5 . . ?
C15 C16 C17 120.8(2) . . ?
C15 C16 H16 119.6 . . ?
C17 C16 H16 119.6 . . ?
C23 C22 C21 121.1(2) . . ?
C23 C22 H22 119.5 . . ?
C21 C22 H22 119.4 . . ?
C18 C19 C20 120.4(2) . . ?
C18 C19 H19 119.8 . . ?
C20 C19 H19 119.8 . . ?
C30 C29 C28 120.6(2) . . ?
C30 C29 H29 119.5 . . ?
C28 C29 H29 119.9 . . ?
Al1 C34 H34A 109.5 . . ?
Al1 C34 H34B 109.4 . . ?
H34A C34 H34B 109.5 . . ?
Al1 C34 H34C 109.5 . . ?
H34A C34 H34C 109.5 . . ?
H34B C34 H34C 109.5 . . ?
C7 C9 H9A 109.1 . . ?
C7 C9 H9B 109.7 . . ?
H9A C9 H9B 109.5 . . ?
C7 C9 H9C 109.6 . . ?
H9A C9 H9C 109.5 . . ?
H9B C9 H9C 109.5 . . ?
C17 C18 C19 119.8(2) . . ?
C17 C18 H18 120.1 . . ?
C19 C18 H18 120.2 . . ?
C24 C23 C22 120.1(2) . . ?
C24 C23 H23 120.1 . . ?
C22 C23 H23 119.8 . . ?
C7 C10 H10A 109.7 . . ?
C7 C10 H10B 109.5 . . ?
H10A C10 H10B 109.5 . . ?
C7 C10 H10C 109.2 . . ?
H10A C10 H10C 109.5 . . ?
H10B C10 H10C 109.5 . . ?

loop_
_geom_bond_atom_site_label_1
_geom_bond_atom_site_label_2
_geom_bond_distance
_geom_bond_site_symmetry_2
_geom_bond_publ_flag
Sn1 C15 2.1418(18) . ?
Sn1 C21 2.1455(19) . ?
Sn1 C27 2.1473(18) . ?
Sn1 P1 2.5894(5) . ?
P1 N2 1.6233(15) . ?
P1 N1 1.6248(16) . ?
P1 C1 1.8240(18) . ?
P1 Al1 2.6118(7) . ?
Al1 N2 1.9106(16) . ?
Al1 N1 1.9286(17) . ?
Al1 C33 1.968(2) . ?
Al1 C34 1.970(2) . ?
N2 C11 1.470(2) . ?
N1 C7 1.480(2) . ?
C27 C32 1.389(3) . ?
C27 C28 1.396(3) . ?
C1 C2 1.379(3) . ?
C1 C6 1.393(3) . ?
C7 C8 1.516(3) . ?
C7 C10 1.522(3) . ?
C7 C9 1.523(3) . ?
C6 C5 1.382(3) . ?
C6 H6 0.9302 . ?
C15 C16 1.386(3) . ?
C15 C20 1.395(3) . ?
C32 C31 1.385(3) . ?
C32 H32 0.9300 . ?
C31 C30 1.378(3) . ?
C31 H31 0.9300 . ?
C13 C11 1.523(3) . ?
C13 H13A 0.9600 . ?
C13 H13B 0.9600 . ?
C13 H13C 0.9599 . ?
C14 C11 1.523(3) . ?
C14 H14A 0.9599 . ?
C14 H14B 0.9600 . ?
C14 H14C 0.9601 . ?
C8 H8A 0.9599 . ?
C8 H8B 0.9599 . ?
C8 H8C 0.9601 . ?
C11 C12 1.527(3) . ?
C24 C25 1.371(4) . ?
C24 C23 1.377(3) . ?
C24 H24 0.9300 . ?
C5 C4 1.382(3) . ?
C5 H5 0.9300 . ?
C4 C3 1.374(3) . ?
C4 H4 0.9300 . ?
C28 C29 1.386(3) . ?
C28 H28 0.9299 . ?
C20 C19 1.388(3) . ?
C20 H20 0.9301 . ?
C3 C2 1.394(3) . ?
C3 H3 0.9300 . ?
C33 H33A 0.9600 . ?
C33 H33B 0.9599 . ?
C33 H33C 0.9602 . ?
C21 C26 1.386(3) . ?
C21 C22 1.396(3) . ?
C2 H2 0.9300 . ?
C17 C18 1.378(3) . ?
C17 C16 1.390(3) . ?
C17 H17 0.9299 . ?
C30 C29 1.375(3) . ?
C30 H30 0.9301 . ?
C25 C26 1.388(3) . ?
C25 H25 0.9301 . ?
C12 H12A 0.9601 . ?
C12 H12B 0.9600 . ?
C12 H12C 0.9600 . ?
C26 H26 0.9299 . ?
C16 H16 0.9300 . ?
C22 C23 1.385(3) . ?
C22 H22 0.9300 . ?
C19 C18 1.381(3) . ?
C19 H19 0.9300 . ?
C29 H29 0.9300 . ?
C34 H34A 0.9599 . ?
C34 H34B 0.9599 . ?
C34 H34C 0.9601 . ?
C9 H9A 0.9600 . ?
C9 H9B 0.9601 . ?
C9 H9C 0.9601 . ?
C18 H18 0.9301 . ?
C23 H23 0.9300 . ?
C10 H10A 0.9600 . ?
C10 H10B 0.9599 . ?
C10 H10C 0.9600 . ?
